data_4118349
loop_
_publ_author_name
'John F. Briones'
'Huw M. L. Davies'

_publ_section_title
;
 Gold(I)-Catalyzed Asymmetric Cyclopropenation of Internal Alkynes
;
_journal_name_full 'Journal of the American Chemical Society'
_journal_page_first 11916
_journal_page_last 11919
_journal_paper_doi 10.1021/ja304506g
_journal_volume 134
_journal_year 2012
_chemical_formula_sum 'C18 H16 O2'
_chemical_formula_weight 264.31
_chemical_name_systematic
; 
 ? 
;
_space_group_IT_number 4
_symmetry_cell_setting monoclinic
_symmetry_space_group_name_Hall 'P 2yb'
_symmetry_space_group_name_H-M 'P 1 21 1'
_atom_sites_solution_hydrogens geom
_atom_sites_solution_primary direct
_atom_sites_solution_secondary difmap
_audit_creation_method SHELXL-97
_cell_angle_alpha 90.00
_cell_angle_beta 103.150(2)
_cell_angle_gamma 90.00
_cell_formula_units_Z 2
_cell_length_a 10.7312(6)
_cell_length_b 6.0144(4)
_cell_length_c 11.0902(7)
_cell_measurement_reflns_used 3614
_cell_measurement_temperature 173(2)
_cell_measurement_theta_max 68.82
_cell_measurement_theta_min 4.09
_cell_volume 697.01(8)
_computing_cell_refinement 'Bruker SAINT'
_computing_data_collection 'Bruker APEX2'
_computing_data_reduction 'Bruker SAINT'
_computing_molecular_graphics 'Bruker SHELXTL'
_computing_publication_material 'Bruker SHELXTL'
_computing_structure_refinement 'SHELXL-97 (Sheldrick, 1997)'
_computing_structure_solution 'SHELXS-97 (Sheldrick, 1990)'
_diffrn_ambient_temperature 173(2)
_diffrn_measured_fraction_theta_full 0.961
_diffrn_measured_fraction_theta_max 0.961
_diffrn_measurement_device_type 'Bruker APEX-II CCD'
_diffrn_measurement_method '\f and \w scans'
_diffrn_radiation_monochromator graphite
_diffrn_radiation_source 'fine-focus sealed tube'
_diffrn_radiation_type CuK\a
_diffrn_radiation_wavelength 1.54178
_diffrn_reflns_av_R_equivalents 0.0138
_diffrn_reflns_av_sigmaI/netI 0.0194
_diffrn_reflns_limit_h_max 12
_diffrn_reflns_limit_h_min -12
_diffrn_reflns_limit_k_max 5
_diffrn_reflns_limit_k_min -7
_diffrn_reflns_limit_l_max 13
_diffrn_reflns_limit_l_min -12
_diffrn_reflns_number 4247
_diffrn_reflns_theta_full 69.41
_diffrn_reflns_theta_max 69.41
_diffrn_reflns_theta_min 4.09
_diffrn_standards_number 0
_exptl_absorpt_coefficient_mu 0.642
_exptl_absorpt_correction_T_max 0.8932
_exptl_absorpt_correction_T_min 0.7654
_exptl_absorpt_correction_type multi-scan
_exptl_crystal_colour colourless
_exptl_crystal_density_diffrn 1.259
_exptl_crystal_description irreg
_exptl_crystal_F_000 280
_exptl_crystal_size_max 0.44
_exptl_crystal_size_mid 0.22
_exptl_crystal_size_min 0.18
_refine_diff_density_max 0.156
_refine_diff_density_min -0.207
_refine_diff_density_rms 0.046
_refine_ls_abs_structure_details 'Flack H D (1983), Acta Cryst. A39, 876-881'
_refine_ls_abs_structure_Flack 0.0(2)
_refine_ls_extinction_method none
_refine_ls_goodness_of_fit_ref 1.046
_refine_ls_hydrogen_treatment mixed
_refine_ls_matrix_type full
_refine_ls_number_parameters 181
_refine_ls_number_reflns 1916
_refine_ls_number_restraints 1
_refine_ls_restrained_S_all 1.046
_refine_ls_R_factor_all 0.0301
_refine_ls_R_factor_gt 0.0299
_refine_ls_shift/su_max 0.000
_refine_ls_shift/su_mean 0.000
_refine_ls_structure_factor_coef Fsqd
_refine_ls_weighting_details 'calc w=1/[\s^2^(Fo^2^)+(0.0600P)^2^+0.0700P] where P=(Fo^2^+2Fc^2^)/3'
_refine_ls_weighting_scheme calc
_refine_ls_wR_factor_gt 0.0819
_refine_ls_wR_factor_ref 0.0821
_reflns_number_gt 1900
_reflns_number_total 1916
_reflns_threshold_expression >2sigma(I)
_cod_data_source_file ja304506g_si_004.cif
_cod_data_source_block jfb1178s
_cod_original_cell_volume 697.01(7)
_cod_database_code 4118349

loop_
_symmetry_equiv_pos_as_xyz
'x, y, z'
'-x, y+1/2, -z'

loop_
_atom_site_label
_atom_site_type_symbol
_atom_site_fract_x
_atom_site_fract_y
_atom_site_fract_z
_atom_site_U_iso_or_equiv
_atom_site_adp_type
_atom_site_occupancy
_atom_site_symmetry_multiplicity
_atom_site_calc_flag
_atom_site_refinement_flags
C1 C 0.74589(12) 0.5929(3) 0.78188(11) 0.0265(3) Uani 1 1 d .
C2 C 0.86746(12) 0.4589(3) 0.83299(12) 0.0268(3) Uani 1 1 d .
C3 C 0.88133(12) 0.6269(3) 0.76416(11) 0.0270(3) Uani 1 1 d .
C4 C 0.95909(13) 0.7814(3) 0.71307(11) 0.0268(3) Uani 1 1 d .
C5 C 1.09176(14) 0.7467(3) 0.73534(13) 0.0344(4) Uani 1 1 d .
H5A H 1.1290 0.6194 0.7802 0.041 Uiso 1 1 calc R
C6 C 1.16806(15) 0.8978(4) 0.69191(15) 0.0436(5) Uani 1 1 d .
H6A H 1.2578 0.8739 0.7071 0.052 Uiso 1 1 calc R
C7 C 1.11521(17) 1.0825(4) 0.62678(14) 0.0442(4) Uani 1 1 d .
H7A H 1.1685 1.1849 0.5968 0.053 Uiso 1 1 calc R
C8 C 0.98425(17) 1.1200(3) 0.60463(13) 0.0402(4) Uani 1 1 d .
H8A H 0.9479 1.2483 0.5603 0.048 Uiso 1 1 calc R
C9 C 0.90665(14) 0.9685(3) 0.64769(12) 0.0319(3) Uani 1 1 d .
H9A H 0.8170 0.9934 0.6322 0.038 Uiso 1 1 calc R
C10 C 0.69553(12) 0.7490(3) 0.86515(12) 0.0260(3) Uani 1 1 d .
C11 C 0.62905(13) 0.9417(3) 0.81884(13) 0.0315(3) Uani 1 1 d .
H11A H 0.6108 0.9697 0.7323 0.038 Uiso 1 1 calc R
C12 C 0.58899(14) 1.0933(3) 0.89637(14) 0.0360(4) Uani 1 1 d .
H12A H 0.5443 1.2238 0.8630 0.043 Uiso 1 1 calc R
C13 C 0.61455(13) 1.0536(3) 1.02350(14) 0.0357(4) Uani 1 1 d .
H13A H 0.5872 1.1562 1.0773 0.043 Uiso 1 1 calc R
C14 C 0.67998(13) 0.8637(3) 1.07034(13) 0.0336(4) Uani 1 1 d .
H14A H 0.6979 0.8362 1.1569 0.040 Uiso 1 1 calc R
C15 C 0.71997(12) 0.7121(3) 0.99258(13) 0.0289(3) Uani 1 1 d .
H15A H 0.7645 0.5818 1.0265 0.035 Uiso 1 1 calc R
C16 C 0.91922(13) 0.2711(3) 0.91455(13) 0.0317(3) Uani 1 1 d .
H16A H 1.0105 0.2532 0.9166 0.048 Uiso 1 1 calc R
H16B H 0.8734 0.1346 0.8828 0.048 Uiso 1 1 calc R
H16C H 0.9082 0.3006 0.9984 0.048 Uiso 1 1 calc R
C17 C 0.65196(14) 0.4886(3) 0.67483(12) 0.0294(3) Uani 1 1 d .
C18 C 0.43236(15) 0.4249(4) 0.58756(16) 0.0442(4) Uani 1 1 d .
H18A H 0.3480 0.4618 0.6021 0.066 Uiso 1 1 calc R
H18B H 0.4434 0.2631 0.5895 0.066 Uiso 1 1 calc R
H18C H 0.4389 0.4819 0.5065 0.066 Uiso 1 1 calc R
O1 O 0.67981(12) 0.3834(3) 0.59322(11) 0.0468(3) Uani 1 1 d .
O2 O 0.53028(9) 0.5246(2) 0.68257(9) 0.0362(3) Uani 1 1 d .

loop_
_atom_site_aniso_label
_atom_site_aniso_U_11
_atom_site_aniso_U_22
_atom_site_aniso_U_33
_atom_site_aniso_U_23
_atom_site_aniso_U_13
_atom_site_aniso_U_12
C1 0.0247(6) 0.0259(9) 0.0268(6) 0.0033(6) 0.0018(5) -0.0003(6)
C2 0.0268(6) 0.0256(8) 0.0259(6) -0.0021(6) 0.0020(5) 0.0019(6)
C3 0.0254(6) 0.0270(8) 0.0268(6) -0.0024(6) 0.0023(5) 0.0035(6)
C4 0.0303(7) 0.0278(9) 0.0215(5) -0.0032(6) 0.0043(5) -0.0004(6)
C5 0.0316(7) 0.0373(10) 0.0330(7) 0.0012(7) 0.0048(5) 0.0028(7)
C6 0.0323(7) 0.0583(13) 0.0410(8) -0.0011(8) 0.0097(6) -0.0089(8)
C7 0.0505(9) 0.0475(12) 0.0355(7) 0.0007(8) 0.0118(7) -0.0190(9)
C8 0.0567(10) 0.0323(10) 0.0304(7) 0.0036(7) 0.0074(6) -0.0034(8)
C9 0.0359(7) 0.0322(9) 0.0267(6) -0.0010(6) 0.0048(5) 0.0028(7)
C10 0.0208(5) 0.0270(8) 0.0298(6) 0.0013(6) 0.0048(5) -0.0042(6)
C11 0.0309(6) 0.0318(9) 0.0326(7) 0.0049(7) 0.0086(5) 0.0029(6)
C12 0.0327(7) 0.0313(10) 0.0464(8) 0.0029(7) 0.0139(6) 0.0045(7)
C13 0.0303(7) 0.0381(10) 0.0413(7) -0.0088(7) 0.0133(6) -0.0028(7)
C14 0.0277(6) 0.0439(11) 0.0288(6) -0.0037(7) 0.0058(5) -0.0053(6)
C15 0.0232(6) 0.0304(9) 0.0309(6) 0.0012(6) 0.0018(5) -0.0025(6)
C16 0.0329(6) 0.0273(9) 0.0320(6) 0.0022(6) 0.0011(5) 0.0035(6)
C17 0.0323(7) 0.0248(8) 0.0286(6) 0.0037(7) 0.0015(5) -0.0005(6)
C18 0.0340(7) 0.0463(12) 0.0447(8) 0.0006(8) -0.0072(6) -0.0076(8)
O1 0.0424(6) 0.0529(9) 0.0416(6) -0.0173(6) 0.0026(5) 0.0003(6)
O2 0.0273(5) 0.0410(8) 0.0360(5) -0.0019(5) -0.0020(4) -0.0033(5)

loop_
_atom_type_symbol
_atom_type_description
_atom_type_scat_dispersion_real
_atom_type_scat_dispersion_imag
_atom_type_scat_source
C C 0.0181 0.0091 'International Tables Vol C Tables 4.2.6.8 and 6.1.1.4'
H H 0.0000 0.0000 'International Tables Vol C Tables 4.2.6.8 and 6.1.1.4'
O O 0.0492 0.0322 'International Tables Vol C Tables 4.2.6.8 and 6.1.1.4'

loop_
_geom_angle_atom_site_label_1
_geom_angle_atom_site_label_2
_geom_angle_atom_site_label_3
_geom_angle
C10 C1 C17 118.34(12)
C10 C1 C3 118.85(12)
C17 C1 C3 116.14(11)
C10 C1 C2 119.86(11)
C17 C1 C2 115.72(13)
C3 C1 C2 50.21(9)
C3 C2 C16 151.82(13)
C3 C2 C1 64.73(10)
C16 C2 C1 143.31(13)
C2 C3 C4 152.26(13)
C2 C3 C1 65.06(10)
C4 C3 C1 142.02(14)
C9 C4 C5 119.15(15)
C9 C4 C3 121.60(12)
C5 C4 C3 119.17(14)
C6 C5 C4 119.91(16)
C6 C5 H5A 120.0
C4 C5 H5A 120.0
C7 C6 C5 120.55(15)
C7 C6 H6A 119.7
C5 C6 H6A 119.7
C6 C7 C8 120.24(16)
C6 C7 H7A 119.9
C8 C7 H7A 119.9
C7 C8 C9 119.61(17)
C7 C8 H8A 120.2
C9 C8 H8A 120.2
C4 C9 C8 120.53(14)
C4 C9 H9A 119.7
C8 C9 H9A 119.7
C15 C10 C11 117.86(14)
C15 C10 C1 120.83(13)
C11 C10 C1 121.22(12)
C12 C11 C10 121.47(13)
C12 C11 H11A 119.3
C10 C11 H11A 119.3
C11 C12 C13 119.80(16)
C11 C12 H12A 120.1
C13 C12 H12A 120.1
C14 C13 C12 119.27(15)
C14 C13 H13A 120.4
C12 C13 H13A 120.4
C13 C14 C15 120.84(13)
C13 C14 H14A 119.6
C15 C14 H14A 119.6
C14 C15 C10 120.75(15)
C14 C15 H15A 119.6
C10 C15 H15A 119.6
C2 C16 H16A 109.5
C2 C16 H16B 109.5
H16A C16 H16B 109.5
C2 C16 H16C 109.5
H16A C16 H16C 109.5
H16B C16 H16C 109.5
O1 C17 O2 123.12(14)
O1 C17 C1 125.32(13)
O2 C17 C1 111.56(12)
O2 C18 H18A 109.5
O2 C18 H18B 109.5
H18A C18 H18B 109.5
O2 C18 H18C 109.5
H18A C18 H18C 109.5
H18B C18 H18C 109.5
C17 O2 C18 116.36(13)

loop_
_geom_bond_atom_site_label_1
_geom_bond_atom_site_label_2
_geom_bond_distance
C1 C10 1.501(2)
C1 C17 1.5081(19)
C1 C3 1.5242(18)
C1 C2 1.528(2)
C2 C3 1.295(2)
C2 C16 1.475(2)
C3 C4 1.448(2)
C4 C9 1.387(2)
C4 C5 1.4042(19)
C5 C6 1.381(3)
C5 H5A 0.9500
C6 C7 1.375(3)
C6 H6A 0.9500
C7 C8 1.389(3)
C7 H7A 0.9500
C8 C9 1.390(2)
C8 H8A 0.9500
C9 H9A 0.9500
C10 C15 1.3952(19)
C10 C11 1.396(2)
C11 C12 1.387(2)
C11 H11A 0.9500
C12 C13 1.394(2)
C12 H12A 0.9500
C13 C14 1.379(3)
C13 H13A 0.9500
C14 C15 1.388(2)
C14 H14A 0.9500
C15 H15A 0.9500
C16 H16A 0.9800
C16 H16B 0.9800
C16 H16C 0.9800
C17 O1 1.197(2)
C17 O2 1.3454(18)
C18 O2 1.4386(19)
C18 H18A 0.9800
C18 H18B 0.9800
C18 H18C 0.9800

loop_
_geom_torsion_atom_site_label_1
_geom_torsion_atom_site_label_2
_geom_torsion_atom_site_label_3
_geom_torsion_atom_site_label_4
_geom_torsion
C10 C1 C2 C3 -104.23(14)
C17 C1 C2 C3 103.61(14)
C10 C1 C2 C16 72.1(3)
C17 C1 C2 C16 -80.1(2)
C3 C1 C2 C16 176.3(2)
C16 C2 C3 C4 -5.8(5)
C1 C2 C3 C4 169.6(3)
C16 C2 C3 C1 -175.4(3)
C10 C1 C3 C2 106.32(14)
C17 C1 C3 C2 -102.73(15)
C10 C1 C3 C4 -65.8(2)
C17 C1 C3 C4 85.1(2)
C2 C1 C3 C4 -172.1(2)
C2 C3 C4 C9 -169.8(3)
C1 C3 C4 C9 -5.2(3)
C2 C3 C4 C5 7.1(4)
C1 C3 C4 C5 171.65(16)
C9 C4 C5 C6 -0.2(2)
C3 C4 C5 C6 -177.15(15)
C4 C5 C6 C7 0.0(3)
C5 C6 C7 C8 0.4(3)
C6 C7 C8 C9 -0.6(3)
C5 C4 C9 C8 0.0(2)
C3 C4 C9 C8 176.90(13)
C7 C8 C9 C4 0.4(2)
C17 C1 C10 C15 124.29(15)
C3 C1 C10 C15 -85.40(17)
C2 C1 C10 C15 -27.2(2)
C17 C1 C10 C11 -59.28(19)
C3 C1 C10 C11 91.02(16)
C2 C1 C10 C11 149.27(14)
C15 C10 C11 C12 0.4(2)
C1 C10 C11 C12 -176.09(13)
C10 C11 C12 C13 -0.3(2)
C11 C12 C13 C14 0.2(2)
C12 C13 C14 C15 -0.3(2)
C13 C14 C15 C10 0.4(2)
C11 C10 C15 C14 -0.5(2)
C1 C10 C15 C14 176.09(13)
C10 C1 C17 O1 170.51(15)
C3 C1 C17 O1 19.4(2)
C2 C1 C17 O1 -36.9(2)
C10 C1 C17 O2 -10.6(2)
C3 C1 C17 O2 -161.66(13)
C2 C1 C17 O2 142.04(13)
O1 C17 O2 C18 1.3(2)
C1 C17 O2 C18 -177.68(14)
